data_7212958
loop_
_publ_author_name
'Duraisamy, T.'
'Ramanan, A.'
'Vittal, J. J.'

_publ_section_title
;
 Two new inorganic-organic hybrid salts:
 [NH2Me2]4[NMe4]2-[Mo0.5O4&#x2282;(Mo12O36)]&#x00B7;1.5H2O and
 [NMe4]2[NH4]2[Mo8O26]&#x00B7;2H2O
;
_journal_issue 3
_journal_name_full 'Journal of Materials Chemistry'
_journal_page_first 763
_journal_paper_doi 10.1039/a806073h
_journal_volume 9
_journal_year 1999
_chemical_compound_source 'see text'
_chemical_formula_structural (Me2NH2)4(Me4N)2[Mo12.5O40].1.5H2O
_chemical_formula_sum 'C16 H57.5 Mo12.5 N6 O41.5'
_chemical_formula_weight 2197.43
_chemical_name_systematic
; 
 ? 
;
_space_group_IT_number 62
_symmetry_cell_setting orthorhombic
_symmetry_space_group_name_Hall '-P 2ac 2n'
_symmetry_space_group_name_H-M 'P n m a'
_atom_sites_solution_hydrogens geom
_atom_sites_solution_primary direct
_atom_sites_solution_secondary difmap
_audit_creation_method SHELXL
_cell_angle_alpha 90.00
_cell_angle_beta 90.00
_cell_angle_gamma 90.00
_cell_formula_units_Z 4
_cell_length_a 22.4037(2)
_cell_length_b 19.5153(2)
_cell_length_c 12.7108(2)
_cell_measurement_reflns_used 8192
_cell_measurement_temperature 293(2)
_cell_measurement_theta_max 29.26
_cell_measurement_theta_min 1.82
_cell_volume 5557.35(12)
_computing_cell_refinement 'SAINT (Siemens, 1996)'
_computing_data_collection 'SMART (Siemens, 1996)'
_computing_data_reduction 'SAINT (Siemens, 1996)'
_computing_molecular_graphics 'SHELXTL (Siemens, 1996)'
_computing_publication_material 'SHELXTL (Siemens, 1996)'
_computing_structure_refinement 'SHELXTL (Siemens, 1996)'
_computing_structure_solution 'SHELXS-86 (Sheldrick, 1990)'
_diffrn_ambient_temperature 293(2)
_diffrn_measurement_device 'Siemens SMART CCD System'
_diffrn_measurement_method 'frames \w scans'
_diffrn_radiation_monochromator graphite
_diffrn_radiation_source 'fine-focus sealed tube'
_diffrn_radiation_type MoK\a
_diffrn_radiation_wavelength 0.71073
_diffrn_reflns_av_R_equivalents 0.0310
_diffrn_reflns_av_sigmaI/netI 0.0269
_diffrn_reflns_limit_h_max 27
_diffrn_reflns_limit_h_min -30
_diffrn_reflns_limit_k_max 26
_diffrn_reflns_limit_k_min -24
_diffrn_reflns_limit_l_max 17
_diffrn_reflns_limit_l_min -15
_diffrn_reflns_number 33763
_diffrn_reflns_theta_max 29.26
_diffrn_reflns_theta_min 1.82
_exptl_absorpt_coefficient_mu 2.820
_exptl_absorpt_correction_T_max 0.5834
_exptl_absorpt_correction_T_min 0.4516
_exptl_absorpt_correction_type 'SADABS (Sheldrick, 1996)'
_exptl_crystal_colour dark
_exptl_crystal_density_diffrn 2.626
_exptl_crystal_density_meas ?
_exptl_crystal_description 'rhombohedral type'
_exptl_crystal_F_000 4210
_exptl_crystal_size_max 0.3
_exptl_crystal_size_mid 0.23
_exptl_crystal_size_min 0.18
_refine_diff_density_max 1.880
_refine_diff_density_min -3.816
_refine_diff_density_rms 0.209
_refine_ls_extinction_coef 0.00017(3)
_refine_ls_extinction_expression Fc^*^=kFc[1+0.001xFc^2^\l^3^/sin(2\q)]^-1/4^
_refine_ls_extinction_method SHELXL
_refine_ls_goodness_of_fit_all 1.119
_refine_ls_goodness_of_fit_obs 1.155
_refine_ls_hydrogen_treatment
;
the H-stoms were not included for the disordered atoms. 
riding models were used for the rest.
;
_refine_ls_matrix_type full
_refine_ls_number_parameters 361
_refine_ls_number_reflns 7272
_refine_ls_number_restraints 94
_refine_ls_restrained_S_all 1.124
_refine_ls_restrained_S_obs 1.155
_refine_ls_R_factor_all 0.0595
_refine_ls_R_factor_obs 0.0472
_refine_ls_shift/esd_max -0.024
_refine_ls_shift/esd_mean 0.001
_refine_ls_structure_factor_coef Fsqd
_refine_ls_weighting_details 'w=1/[\s^2^(Fo^2^)+(0.0578P)^2^+41.5492P] where P=(Fo^2^+2Fc^2^)/3'
_refine_ls_weighting_scheme calc
_refine_ls_wR_factor_all 0.1326
_refine_ls_wR_factor_obs 0.1250
_reflns_number_observed 6152
_reflns_number_total 7273
_reflns_observed_criterion >2sigma(I)
_cod_data_source_file 806073hsup1.cif
_cod_data_source_block jjv5
_cod_depositor_comments
;
The following automatic conversions were performed:

'_exptl_crystal_density_meas' value 'not measured' was changed to '?'
- the value is perceived as not measured.

Automatic conversion script
Id: cif_fix_values 3008 2015-01-20 13:52:24Z robertas 

The following automatic conversions were performed:

'_refine_ls_weighting_scheme' value 'calc
w=1/[\s^2^(Fo^2^)+(0.0578P)^2^+41.5492P] where P=(Fo^2^+2Fc^2^)/3'
was changed to 'calc'. New tag '_refine_ls_weighting_details' was
created. The value of the new tag was set to
'w=1/[\s^2^(Fo^2^)+(0.0578P)^2^+41.5492P] where P=(Fo^2^+2Fc^2^)/3'.

Automatic conversion script
Id: cif_fix_values 3143 2015-03-26 13:38:13Z robertas 
;
_cod_original_sg_symbol_H-M Pnma
_cod_original_formula_sum 'C16 H57.50 Mo12.50 N6 O41.50'
_cod_database_code 7212958

loop_
_symmetry_equiv_pos_as_xyz
'x, y, z'
'-x+1/2, -y, z+1/2'
'-x, y+1/2, -z'
'x+1/2, -y+1/2, -z+1/2'
'-x, -y, -z'
'x-1/2, y, -z-1/2'
'x, -y-1/2, z'
'-x-1/2, y-1/2, z-1/2'

loop_
_atom_site_aniso_label
_atom_site_aniso_U_11
_atom_site_aniso_U_22
_atom_site_aniso_U_33
_atom_site_aniso_U_23
_atom_site_aniso_U_13
_atom_site_aniso_U_12
Mo1 0.0202(3) 0.0358(4) 0.0216(3) 0.000 -0.0027(3) 0.000
Mo2 0.0208(2) 0.0318(3) 0.0236(2) -0.0021(2) 0.0020(2) 0.0056(2)
Mo3 0.0246(2) 0.0241(2) 0.0209(2) -0.0037(2) -0.0006(2) 0.0019(2)
Mo4 0.0191(3) 0.0257(3) 0.0248(3) 0.000 -0.0025(2) 0.000
Mo5 0.0218(2) 0.0265(3) 0.0281(3) 0.0034(2) 0.0020(2) -0.0033(2)
Mo6 0.0284(3) 0.0304(3) 0.0197(2) 0.0036(2) -0.0012(2) -0.0007(2)
Mo7 0.0302(3) 0.0192(2) 0.0267(3) 0.0005(2) -0.0006(2) 0.0011(2)
Mo8 0.0403(9) 0.0425(10) 0.0406(10) 0.000 0.0000(7) 0.000
O1 0.025(3) 0.058(4) 0.028(3) 0.000 -0.005(2) 0.000
O2 0.033(2) 0.052(3) 0.038(2) -0.008(2) 0.003(2) 0.017(2)
O3 0.043(3) 0.037(2) 0.028(2) -0.010(2) -0.002(2) 0.006(2)
O4 0.023(3) 0.044(4) 0.034(3) 0.000 -0.005(2) 0.000
O5 0.032(2) 0.046(3) 0.043(3) 0.004(2) 0.006(2) -0.013(2)
O6 0.046(3) 0.045(3) 0.028(2) 0.010(2) -0.002(2) 0.000(2)
O7 0.068(4) 0.022(2) 0.040(3) -0.001(2) -0.003(2) -0.001(2)
O8 0.018(2) 0.024(3) 0.022(3) 0.000 0.001(2) 0.000
O9 0.025(2) 0.042(2) 0.031(2) -0.001(2) -0.005(2) 0.010(2)
O10 0.020(3) 0.044(4) 0.026(3) 0.000 0.003(2) 0.000
O11 0.025(2) 0.031(2) 0.024(2) -0.001(2) -0.002(2) 0.003(2)
O12 0.019(2) 0.024(3) 0.016(2) 0.000 -0.002(2) 0.000
O13 0.034(2) 0.032(2) 0.027(2) 0.001(2) -0.002(2) -0.002(2)
O14 0.027(2) 0.030(2) 0.031(2) 0.000(2) 0.000(2) 0.005(2)
O15 0.026(3) 0.030(3) 0.021(3) 0.000 -0.001(2) 0.000
O16 0.027(2) 0.030(2) 0.026(2) -0.003(2) -0.002(2) -0.002(2)
O17 0.026(2) 0.043(3) 0.028(2) 0.009(2) -0.002(2) -0.008(2)
O18 0.038(2) 0.025(2) 0.037(2) -0.001(2) 0.005(2) -0.009(2)
O19 0.020(2) 0.022(2) 0.022(2) 0.0010(15) 0.0008(15) -0.0013(15)
O20 0.030(2) 0.035(2) 0.027(2) 0.002(2) 0.004(2) -0.007(2)
O21 0.024(3) 0.030(3) 0.026(3) 0.000 0.004(2) 0.000
O22 0.046(3) 0.023(2) 0.031(2) 0.004(2) 0.000(2) 0.005(2)
O23 0.028(3) 0.026(3) 0.029(3) 0.000 0.002(2) 0.000
O24 0.024(2) 0.041(2) 0.028(2) 0.002(2) -0.001(2) 0.001(2)
O1S 0.140(21) 0.055(9) 0.062(10) 0.018(7) 0.018(11) 0.037(11)
N1 0.049(4) 0.043(3) 0.045(3) 0.010(3) -0.010(3) -0.011(3)
C1 0.043(4) 0.049(5) 0.073(6) 0.010(4) -0.010(4) -0.008(4)
C2 0.068(6) 0.047(5) 0.088(7) 0.004(5) 0.013(5) -0.013(4)
N2 0.037(4) 0.038(4) 0.039(4) 0.012(3) -0.007(3) 0.000(3)
N3 0.034(4) 0.065(6) 0.029(4) 0.000 0.001(3) 0.000
N4 0.049(7) 0.203(19) 0.060(8) 0.000 0.004(6) 0.000

loop_
_atom_site_label
_atom_site_type_symbol
_atom_site_fract_x
_atom_site_fract_y
_atom_site_fract_z
_atom_site_U_iso_or_equiv
_atom_site_thermal_displace_type
_atom_site_occupancy
_atom_site_calc_flag
_atom_site_refinement_flags
_atom_site_disorder_group
Mo1 Mo 0.26801(3) 0.2500 0.13290(6) 0.0258(2) Uani 1 d S .
Mo2 Mo 0.26066(2) 0.16456(3) -0.09608(4) 0.02539(12) Uani 1 d . .
Mo3 Mo 0.12127(2) 0.16472(2) -0.25022(4) 0.02320(11) Uani 1 d . .
Mo4 Mo 0.00085(3) 0.2500 -0.16289(6) 0.02320(15) Uani 1 d S .
Mo5 Mo 0.00784(2) 0.15534(3) 0.09200(4) 0.02547(12) Uani 1 d . .
Mo6 Mo 0.13490(2) 0.15488(3) 0.23355(4) 0.02617(12) Uani 1 d . .
Mo7 Mo 0.12883(2) 0.07043(3) 0.00109(4) 0.02538(12) Uani 1 d . .
Mo8 Mo 0.13087(8) 0.2500 -0.00498(15) 0.0411(4) Uani 0.50 d SP .
O1 O 0.3215(3) 0.2500 0.2269(5) 0.037(2) Uani 1 d S .
O2 O 0.3114(2) 0.1095(3) -0.1468(4) 0.0408(11) Uani 1 d . .
O3 O 0.1246(2) 0.1101(2) -0.3529(4) 0.0363(10) Uani 1 d . .
O4 O -0.0710(3) 0.2500 -0.2039(5) 0.0336(14) Uani 1 d S .
O5 O -0.0600(2) 0.1256(3) 0.1284(4) 0.0405(11) Uani 1 d . .
O6 O 0.1475(2) 0.1237(3) 0.3560(4) 0.0394(11) Uani 1 d . .
O7 O 0.1364(3) -0.0148(2) -0.0162(4) 0.0436(12) Uani 1 d . .
O8 O 0.2038(2) 0.2500 -0.0128(4) 0.0211(11) Uani 1 d S .
O9 O 0.2977(2) 0.1803(2) 0.0446(3) 0.0325(10) Uani 1 d . .
O10 O 0.2932(3) 0.2500 -0.1393(5) 0.0300(13) Uani 1 d S .
O11 O 0.2011(2) 0.1654(2) -0.2022(3) 0.0267(9) Uani 1 d . .
O12 O 0.1040(2) 0.2500 -0.1245(4) 0.0196(10) Uani 1 d S .
O13 O 0.1054(2) 0.1008(2) -0.1323(3) 0.0311(9) Uani 1 d . .
O14 O 0.2069(2) 0.1014(2) -0.0202(3) 0.0294(9) Uani 1 d . .
O15 O 0.1300(3) 0.2500 -0.3229(4) 0.0256(12) Uani 1 d S .
O16 O 0.0331(2) 0.1801(2) -0.2486(3) 0.0276(8) Uani 1 d . .
O17 O -0.0048(2) 0.1821(2) -0.0499(3) 0.0325(10) Uani 1 d . .
O18 O 0.0438(2) 0.0706(2) 0.0434(4) 0.0334(10) Uani 1 d . .
O19 O 0.1086(2) 0.1818(2) 0.0576(3) 0.0212(8) Uani 1 d . .
O20 O 0.0500(2) 0.1412(2) 0.2237(3) 0.0307(9) Uani 1 d . .
O21 O 0.0007(3) 0.2500 0.1281(5) 0.0265(12) Uani 1 d S .
O22 O 0.1447(2) 0.0726(2) 0.1536(3) 0.0333(10) Uani 1 d . .
O23 O 0.1205(3) 0.2500 0.2607(5) 0.0278(12) Uani 1 d S .
O24 O 0.2129(2) 0.1831(2) 0.1920(3) 0.0307(9) Uani 1 d . .
O1S O 0.3636(13) 0.0082(9) -0.0097(14) 0.086(7) Uani 0.50 d P .
O2S O 0.3904(32) 0.0135(44) -0.0037(61) 0.152(34) Uiso 0.25 d P .
N1 N 0.0193(3) -0.0447(3) 0.1754(5) 0.0456(15) Uani 1 d D .
H1A H -0.0052(3) -0.0776(3) 0.1511(5) 0.055 Uiso 1 calc R .
H1B H 0.0244(3) -0.0137(3) 0.1237(5) 0.055 Uiso 1 calc R .
C1 C 0.0776(3) -0.0754(4) 0.2013(8) 0.055(2) Uani 1 d D .
H1C H 0.0940(3) -0.0967(4) 0.1397(8) 0.066 Uiso 1 calc R .
H1D H 0.0724(3) -0.1093(4) 0.2553(8) 0.066 Uiso 1 calc R .
H1E H 0.1042(3) -0.0404(4) 0.2258(8) 0.066 Uiso 1 calc R .
C2 C -0.0090(5) -0.0108(5) 0.2665(8) 0.068(3) Uani 1 d D .
H2A H -0.0466(5) 0.0083(5) 0.2454(8) 0.081 Uiso 1 calc R .
H2B H 0.0165(5) 0.0251(5) 0.2919(8) 0.081 Uiso 1 calc R .
H2C H -0.0154(5) -0.0438(5) 0.3214(8) 0.081 Uiso 1 calc R .
N2 N 0.2838(3) 0.0442(4) 0.1556(6) 0.038(2) Uani 0.75 d PD 1
H2D H 0.3068(3) 0.0435(4) 0.0977(6) 0.046 Uiso 0.75 calc PR 1
H2E H 0.2566(3) 0.0775(4) 0.1460(6) 0.046 Uiso 0.75 calc PR 1
C3 C 0.2506(9) -0.0216(9) 0.1577(17) 0.103(4) Uiso 0.75 d PD 1
H3A H 0.2283(9) -0.0265(9) 0.0937(17) 0.123 Uiso 0.75 calc PR 1
H3B H 0.2238(9) -0.0219(9) 0.2165(17) 0.123 Uiso 0.75 calc PR 1
H3C H 0.2783(9) -0.0589(9) 0.1641(17) 0.123 Uiso 0.75 calc PR 1
C4 C 0.3210(8) 0.0653(10) 0.2407(14) 0.103(4) Uiso 0.75 d PD 1
H4A H 0.3384(8) 0.1090(10) 0.2247(14) 0.123 Uiso 0.75 calc PR 1
H4B H 0.3521(8) 0.0321(10) 0.2511(14) 0.123 Uiso 0.75 calc PR 1
H4C H 0.2975(8) 0.0689(10) 0.3036(14) 0.123 Uiso 0.75 calc PR 1
N2A N 0.2537(16) -0.0054(20) 0.2178(26) 0.083(7) Uiso 0.25 d PD 2
HDF H 0.2164(16) 0.0111(20) 0.2250(26) 0.099 Uiso 0.25 calc PR 2
HDG H 0.2555(16) -0.0454(20) 0.2529(26) 0.099 Uiso 0.25 calc PR 2
C3A C 0.2650(22) -0.0188(25) 0.1038(27) 0.083(7) Uiso 0.25 d PD 2
H3D H 0.2360(22) -0.0508(25) 0.0778(27) 0.099 Uiso 0.25 calc PR 2
H3E H 0.3043(22) -0.0377(25) 0.0952(27) 0.099 Uiso 0.25 calc PR 2
H3F H 0.2620(22) 0.0233(25) 0.0652(27) 0.099 Uiso 0.25 calc PR 2
C4A C 0.2951(21) 0.0427(23) 0.2665(31) 0.083(7) Uiso 0.25 d PD 2
H4D H 0.2850(21) 0.0485(23) 0.3394(31) 0.099 Uiso 0.25 calc PR 2
H4E H 0.2927(21) 0.0861(23) 0.2313(31) 0.099 Uiso 0.25 calc PR 2
H4F H 0.3351(21) 0.0252(23) 0.2610(31) 0.099 Uiso 0.25 calc PR 2
N3 N 0.2920(4) 0.2500 0.5150(6) 0.043(2) Uani 1 d SD .
C5 C 0.2863(9) 0.2500 0.6225(14) 0.120(5) Uiso 1 d SD .
H5A H 0.2448(9) 0.2500 0.6409(14) 0.144 Uiso 1 calc SR -3
H5B H 0.3051(9) 0.2902 0.6508(14) 0.144 Uiso 0.50 calc PR -3
H5C H 0.3051(9) 0.2098 0.6508(14) 0.144 Uiso 0.50 calc PR -3
C6 C 0.2346(11) 0.2500 0.4570(25) 0.120(5) Uiso 0.50 d SPD .
C7 C 0.3266(10) 0.1893(8) 0.4769(19) 0.120(5) Uiso 0.50 d PD .
C6A C 0.3524(11) 0.2500 0.4721(26) 0.120(5) Uiso 0.50 d SPD .
C7A C 0.2594(11) 0.1894(8) 0.4659(19) 0.120(5) Uiso 0.50 d PD .
N4 N -0.0253(5) 0.2500 0.4646(10) 0.104(6) Uani 1 d SD .
C8 C 0.0403(9) 0.2500 0.4808(19) 0.159(7) Uiso 1 d SD .
H8A H 0.0600(9) 0.2500 0.4138(19) 0.191 Uiso 1 calc SR -4
H8B H 0.0516(9) 0.2098 0.5195(19) 0.191 Uiso 0.50 calc PR -4
H8C H 0.0516(9) 0.2902 0.5195(19) 0.191 Uiso 0.50 calc PR -4
C9 C -0.0413(17) 0.2500 0.3509(21) 0.159(7) Uiso 0.50 d SPD .
C10 C -0.0527(12) 0.1869(9) 0.5197(22) 0.159(7) Uiso 0.50 d PD .
C9A C -0.0639(15) 0.2500 0.5595(25) 0.159(7) Uiso 0.50 d SPD .
C10A C -0.0426(12) 0.1869(9) 0.3931(21) 0.159(7) Uiso 0.50 d PD .

loop_
_atom_type_symbol
_atom_type_description
_atom_type_scat_dispersion_real
_atom_type_scat_dispersion_imag
_atom_type_scat_source
C C 0.0033 0.0016 'International Tables Vol C Tables 4.2.6.8 and 6.1.1.4'
H H 0.0000 0.0000 'International Tables Vol C Tables 4.2.6.8 and 6.1.1.4'
N N 0.0061 0.0033 'International Tables Vol C Tables 4.2.6.8 and 6.1.1.4'
O O 0.0106 0.0060 'International Tables Vol C Tables 4.2.6.8 and 6.1.1.4'
Mo Mo -1.6832 0.6857 'International Tables Vol C Tables 4.2.6.8 and 6.1.1.4'

loop_
_geom_angle_atom_site_label_1
_geom_angle_atom_site_label_2
_geom_angle_atom_site_label_3
_geom_angle
_geom_angle_site_symmetry_1
_geom_angle_site_symmetry_3
O1 Mo1 O9 99.8(2) . .
O1 Mo1 O9 99.8(2) . 7_565
O9 Mo1 O9 92.4(3) . 7_565
O1 Mo1 O24 100.2(2) . 7_565
O9 Mo1 O24 159.6(2) . 7_565
O9 Mo1 O24 88.3(2) 7_565 7_565
O1 Mo1 O24 100.2(2) . .
O9 Mo1 O24 88.3(2) . .
O9 Mo1 O24 159.6(2) 7_565 .
O24 Mo1 O24 84.2(3) 7_565 .
O1 Mo1 O8 172.7(3) . .
O9 Mo1 O8 75.3(2) . .
O9 Mo1 O8 75.3(2) 7_565 .
O24 Mo1 O8 85.2(2) 7_565 .
O24 Mo1 O8 85.2(2) . .
O2 Mo2 O11 102.0(2) . .
O2 Mo2 O10 100.9(2) . .
O11 Mo2 O10 93.3(2) . .
O2 Mo2 O14 101.5(2) . .
O11 Mo2 O14 85.6(2) . .
O10 Mo2 O14 157.3(2) . .
O2 Mo2 O9 99.2(2) . .
O11 Mo2 O9 158.2(2) . .
O10 Mo2 O9 88.0(2) . .
O14 Mo2 O9 85.0(2) . .
O2 Mo2 O8 170.5(2) . .
O11 Mo2 O8 86.1(2) . .
O10 Mo2 O8 73.5(2) . .
O14 Mo2 O8 83.8(2) . .
O9 Mo2 O8 73.3(2) . .
O3 Mo3 O11 102.3(2) . .
O3 Mo3 O15 99.9(2) . .
O11 Mo3 O15 93.0(2) . .
O3 Mo3 O13 101.2(2) . .
O11 Mo3 O13 86.0(2) . .
O15 Mo3 O13 158.6(2) . .
O3 Mo3 O16 98.4(2) . .
O11 Mo3 O16 158.6(2) . .
O15 Mo3 O16 88.6(2) . .
O13 Mo3 O16 84.8(2) . .
O3 Mo3 O12 170.2(2) . .
O11 Mo3 O12 86.0(2) . .
O15 Mo3 O12 74.2(2) . .
O13 Mo3 O12 84.4(2) . .
O16 Mo3 O12 73.9(2) . .
O4 Mo4 O16 100.7(2) . .
O4 Mo4 O16 100.7(2) . 7_565
O16 Mo4 O16 92.4(3) . 7_565
O4 Mo4 O17 99.5(2) . 7_565
O16 Mo4 O17 159.4(2) . 7_565
O16 Mo4 O17 87.7(2) 7_565 7_565
O4 Mo4 O17 99.5(2) . .
O16 Mo4 O17 87.7(2) . .
O16 Mo4 O17 159.4(2) 7_565 .
O17 Mo4 O17 85.2(3) 7_565 .
O4 Mo4 O12 174.0(3) . .
O16 Mo4 O12 75.2(2) . .
O16 Mo4 O12 75.2(2) 7_565 .
O17 Mo4 O12 85.0(2) 7_565 .
O17 Mo4 O12 85.0(2) . .
O5 Mo5 O17 102.7(2) . .
O5 Mo5 O21 101.0(2) . .
O17 Mo5 O21 87.1(2) . .
O5 Mo5 O20 98.8(2) . .
O17 Mo5 O20 158.5(2) . .
O21 Mo5 O20 88.3(2) . .
O5 Mo5 O18 99.6(2) . .
O17 Mo5 O18 89.7(2) . .
O21 Mo5 O18 159.3(2) . .
O20 Mo5 O18 87.2(2) . .
O5 Mo5 O19 170.6(2) . .
O17 Mo5 O19 84.6(2) . .
O21 Mo5 O19 85.0(2) . .
O20 Mo5 O19 74.0(2) . .
O18 Mo5 O19 74.3(2) . .
O6 Mo6 O24 101.8(2) . .
O6 Mo6 O22 99.6(2) . .
O24 Mo6 O22 89.4(2) . .
O6 Mo6 O23 102.2(3) . .
O24 Mo6 O23 85.7(2) . .
O22 Mo6 O23 158.2(2) . .
O6 Mo6 O20 100.1(2) . .
O24 Mo6 O20 158.0(2) . .
O22 Mo6 O20 87.9(2) . .
O23 Mo6 O20 88.8(2) . .
O6 Mo6 O19 170.7(2) . .
O24 Mo6 O19 84.4(2) . .
O22 Mo6 O19 73.3(2) . .
O23 Mo6 O19 85.0(2) . .
O20 Mo6 O19 73.9(2) . .
O7 Mo7 O14 101.9(2) . .
O7 Mo7 O13 102.9(2) . .
O14 Mo7 O13 91.7(2) . .
O7 Mo7 O22 97.5(2) . .
O14 Mo7 O22 88.1(2) . .
O13 Mo7 O22 159.2(2) . .
O7 Mo7 O18 97.7(2) . .
O14 Mo7 O18 159.9(2) . .
O13 Mo7 O18 88.6(2) . .
O22 Mo7 O18 84.6(2) . .
O7 Mo7 O19 168.0(2) . .
O14 Mo7 O19 85.8(2) . .
O13 Mo7 O19 86.0(2) . .
O22 Mo7 O19 73.3(2) . .
O18 Mo7 O19 74.2(2) . .
O19 Mo8 O19 109.6(3) 7_565 .
O19 Mo8 O12 109.9(2) 7_565 .
O19 Mo8 O12 109.9(2) . .
O19 Mo8 O8 109.6(2) 7_565 .
O19 Mo8 O8 109.6(2) . .
O12 Mo8 O8 108.1(3) . .
Mo8 O8 Mo1 124.3(3) . .
Mo8 O8 Mo2 124.6(2) . .
Mo1 O8 Mo2 91.3(2) . .
Mo8 O8 Mo2 124.6(2) . 7_565
Mo1 O8 Mo2 91.3(2) . 7_565
Mo2 O8 Mo2 90.4(2) . 7_565
Mo1 O9 Mo2 119.9(2) . .
Mo2 O10 Mo2 122.6(3) . 7_565
Mo3 O11 Mo2 153.5(2) . .
Mo8 O12 Mo3 125.0(2) . .
Mo8 O12 Mo3 125.0(2) . 7_565
Mo3 O12 Mo3 90.7(2) . 7_565
Mo8 O12 Mo4 123.5(3) . .
Mo3 O12 Mo4 91.2(2) . .
Mo3 O12 Mo4 91.2(2) 7_565 .
Mo7 O13 Mo3 146.5(2) . .
Mo7 O14 Mo2 147.5(2) . .
Mo3 O15 Mo3 120.9(3) 7_565 .
Mo4 O16 Mo3 119.5(2) . .
Mo5 O17 Mo4 150.8(3) . .
Mo5 O18 Mo7 119.1(2) . .
Mo8 O19 Mo7 123.4(2) . .
Mo8 O19 Mo5 124.3(2) . .
Mo7 O19 Mo5 92.28(13) . .
Mo8 O19 Mo6 124.4(2) . .
Mo7 O19 Mo6 92.06(13) . .
Mo5 O19 Mo6 90.87(13) . .
Mo6 O20 Mo5 121.2(2) . .
Mo5 O21 Mo5 150.5(3) . 7_565
Mo6 O22 Mo7 121.3(2) . .
Mo6 O23 Mo6 151.4(3) . 7_565
Mo6 O24 Mo1 151.8(3) . .
C1 N1 C2 112.9(7) . .
C4 N2 C3 122.0(12) . .
C4A N2A C3A 114.6(24) . .
C5 N3 C6A 117.3(15) . .
C5 N3 C6 114.4(14) . .
C6A N3 C6 128.3(19) . .
C5 N3 C7 111.7(9) . 7_565
C6A N3 C7 53.1(8) . 7_565
C6 N3 C7 106.8(10) . 7_565
C5 N3 C7 111.7(9) . .
C6A N3 C7 53.1(8) . .
C6 N3 C7 106.8(10) . .
C7 N3 C7 104.9(14) 7_565 .
C5 N3 C7A 111.2(9) . .
C6A N3 C7A 107.0(10) . .
C6 N3 C7A 51.7(7) . .
C7 N3 C7A 137.0(14) 7_565 .
C7 N3 C7A 60.1(11) . .
C5 N3 C7A 111.2(9) . 7_565
C6A N3 C7A 107.0(10) . 7_565
C6 N3 C7A 51.7(7) . 7_565
C7 N3 C7A 60.1(11) 7_565 7_565
C7 N3 C7A 137.0(14) . 7_565
C7A N3 C7A 101.8(14) . 7_565
C7A C6 C7A 128.8(24) 7_565 .
C7A C6 N3 65.8(11) 7_565 .
C7A C6 N3 65.8(11) . .
C6A C7 N3 62.0(9) . .
C6A C7 C7A 115.5(16) . .
N3 C7 C7A 60.9(10) . .
C7 C6A C7 127.7(23) . 7_565
C7 C6A N3 64.9(11) . .
C7 C6A N3 64.9(11) 7_565 .
C6 C7A C7 115.5(15) . .
C6 C7A N3 62.5(9) . .
C7 C7A N3 59.0(10) . .
C9A N4 C8 117.7(15) . .
C9A N4 C9 130.5(21) . .
C8 N4 C9 111.9(15) . .
C9A N4 C10 53.1(8) . .
C8 N4 C10 109.3(10) . .
C9 N4 C10 110.2(10) . .
C9A N4 C10 53.1(8) . 7_565
C8 N4 C10 109.3(10) . 7_565
C9 N4 C10 110.2(10) . 7_565
C10 N4 C10 105.9(15) . 7_565
C9A N4 C10A 109.0(10) . .
C8 N4 C10A 108.8(9) . .
C9 N4 C10A 51.9(8) . .
C10 N4 C10A 62.7(12) . .
C10 N4 C10A 141.8(14) 7_565 .
C9A N4 C10A 109.0(10) . 7_565
C8 N4 C10A 108.8(9) . 7_565
C9 N4 C10A 51.9(8) . 7_565
C10 N4 C10A 141.8(14) . 7_565
C10 N4 C10A 62.7(12) 7_565 7_565
C10A N4 C10A 102.6(14) . 7_565
C10A C9 C10A 132.9(26) 7_565 .
C10A C9 N4 67.6(12) 7_565 .
C10A C9 N4 67.6(12) . .
C9A C10 N4 61.2(9) . .
C9A C10 C10A 113.3(17) . .
N4 C10 C10A 59.7(10) . .
C10 C9A C10 130.7(25) . 7_565
C10 C9A N4 65.7(12) . .
C10 C9A N4 65.7(12) 7_565 .
C9 C10A N4 60.6(9) . .
C9 C10A C10 113.4(16) . .
N4 C10A C10 57.6(10) . .

loop_
_geom_bond_atom_site_label_1
_geom_bond_atom_site_label_2
_geom_bond_distance
_geom_bond_site_symmetry_2
Mo1 O1 1.692(6) .
Mo1 O9 1.886(4) .
Mo1 O9 1.886(4) 7_565
Mo1 O24 1.949(4) 7_565
Mo1 O24 1.949(4) .
Mo1 O8 2.345(5) .
Mo2 O2 1.690(4) .
Mo2 O11 1.897(4) .
Mo2 O10 1.901(3) .
Mo2 O14 1.976(4) .
Mo2 O9 1.995(4) .
Mo2 O8 2.350(4) .
Mo3 O3 1.687(4) .
Mo3 O11 1.890(4) .
Mo3 O15 1.913(3) .
Mo3 O13 1.983(4) .
Mo3 O16 1.998(4) .
Mo3 O12 2.339(4) .
Mo4 O4 1.693(6) .
Mo4 O16 1.889(4) .
Mo4 O16 1.889(4) 7_565
Mo4 O17 1.958(4) 7_565
Mo4 O17 1.958(4) .
Mo4 O12 2.361(5) .
Mo5 O5 1.693(5) .
Mo5 O17 1.900(4) .
Mo5 O21 1.910(2) .
Mo5 O20 1.941(4) .
Mo5 O18 1.941(4) .
Mo5 O19 2.355(4) .
Mo6 O6 1.696(4) .
Mo6 O24 1.906(4) .
Mo6 O22 1.913(4) .
Mo6 O23 1.916(2) .
Mo6 O20 1.925(4) .
Mo6 O19 2.371(4) .
Mo7 O7 1.686(5) .
Mo7 O14 1.869(4) .
Mo7 O13 1.871(4) .
Mo7 O22 1.971(4) .
Mo7 O18 1.980(5) .
Mo7 O19 2.333(4) .
Mo8 O19 1.630(4) 7_565
Mo8 O19 1.630(4) .
Mo8 O12 1.635(5) .
Mo8 O8 1.637(6) .
O8 Mo2 2.350(4) 7_565
O10 Mo2 1.901(3) 7_565
O12 Mo3 2.339(4) 7_565
O15 Mo3 1.913(3) 7_565
O21 Mo5 1.910(2) 7_565
O23 Mo6 1.916(2) 7_565
O1S O2S 0.61(9) .
N1 C1 1.473(9) .
N1 C2 1.476(11) .
N2 C4 1.426(15) .
N2 C3 1.483(15) .
N2A C4A 1.46(2) .
N2A C3A 1.50(2) .
N3 C5 1.37(2) .
N3 C6A 1.46(2) .
N3 C6 1.48(2) .
N3 C7 1.50(2) 7_565
N3 C7 1.50(2) .
N3 C7A 1.52(2) .
N3 C7A 1.52(2) 7_565
C6 C7A 1.31(2) 7_565
C6 C7A 1.31(2) .
C7 C6A 1.32(2) .
C7 C7A 1.51(3) .
C6A C7 1.32(2) 7_565
N4 C9A 1.48(2) .
N4 C8 1.48(2) .
N4 C9 1.49(2) .
N4 C10 1.54(2) .
N4 C10 1.54(2) 7_565
N4 C10A 1.58(2) .
N4 C10A 1.58(2) 7_565
C9 C10A 1.34(2) 7_565
C9 C10A 1.34(2) .
C10 C9A 1.36(2) .
C10 C10A 1.63(4) .
C9A C10 1.36(2) 7_565
